data_7704380
loop_
_publ_author_name
'Gyton, Matthew R.'
'Kynman, Amy E.'
'Leforestier, Baptiste'
'Gallo, Angelo'
'Lewandowski, J\'ozef R'
'Chaplin, Adrian B.'

_publ_section_title
;
 Isolation and structural characterisation of rhodium(iii)
 \h<sup>2</sup>-fluoroarene complexes: experimental verification of
 predicted regioselectivity.
;
_journal_issue 18
_journal_name_full 'Dalton transactions (Cambridge, England : 2003)'
_journal_page_first 5791
_journal_page_last 5793
_journal_paper_doi 10.1039/d0dt01137a
_journal_volume 49
_journal_year 2020
_chemical_formula_moiety 'C31 H27 N5 Rh, C32 H12 B F24'
_chemical_formula_sum 'C63 H39 B F24 N5 Rh'
_chemical_formula_weight 1435.71
_chemical_melting_point ?
_space_group_crystal_system triclinic
_space_group_IT_number 2
_space_group_name_Hall '-P 1'
_space_group_name_H-M_alt 'P -1'
_atom_sites_solution_hydrogens geom
_atom_sites_solution_primary dual
_atom_sites_solution_secondary difmap
_audit_creation_date 2019-10-01
_audit_creation_method
;
Olex2 1.2
(compiled 2018.05.29 svn.r3510 for OlexSys, GUI svn.r5506)
;
_audit_update_record
;
2020-03-04 deposited with the CCDC.	2020-04-03 downloaded from the CCDC.
;
_cell_angle_alpha 106.1573(12)
_cell_angle_beta 100.5701(12)
_cell_angle_gamma 91.9771(11)
_cell_formula_units_Z 2
_cell_length_a 12.09830(17)
_cell_length_b 12.74775(18)
_cell_length_c 20.3042(3)
_cell_measurement_reflns_used 30986
_cell_measurement_temperature 150(2)
_cell_measurement_theta_max 73.4670
_cell_measurement_theta_min 3.5870
_cell_volume 2944.55(8)
_computing_cell_refinement 'CrysAlisPro 1.171.40.61a (Rigaku OD, 2019)'
_computing_data_collection 'CrysAlisPro 1.171.40.61a (Rigaku OD, 2019)'
_computing_data_reduction 'CrysAlisPro 1.171.40.61a (Rigaku OD, 2019)'
_computing_molecular_graphics 'Olex2 (Dolomanov et al., 2009)'
_computing_publication_material 'Olex2 (Dolomanov et al., 2009)'
_computing_structure_refinement 'ShelXL (Sheldrick, 2015)'
_computing_structure_solution 'ShelXT (Sheldrick, 2015)'
_diffrn_ambient_environment N~2~
_diffrn_ambient_temperature 150(2)
_diffrn_detector 'CCD plate'
_diffrn_detector_area_resol_mean 5.3046
_diffrn_detector_type AtlasS2
_diffrn_measured_fraction_theta_full 0.998
_diffrn_measured_fraction_theta_max 0.998
_diffrn_measurement_details
;
List of Runs (angles in degrees, time in seconds):

  # Type    Start    End  Width  t~exp~   \w     \q     \k     \f   Frames
#--------------------------------------------------------------------------
  1  \w    -66.00  33.00   1.00    1.20    --  -41.82  37.00-150.00   99
  2  \w   -116.00 -17.00   1.00    1.20    --  -41.82 -37.00  30.00   99
  3  \w    -74.00  34.00   1.00    1.20    --  -41.82  77.00 -60.00  108
  4  \w      9.00  42.00   1.00    1.20    --   41.82  80.00-169.55   33
  5  \w      9.00  42.00   1.00    1.20    --   41.82  76.00  45.64   33
  6  \w      9.00  42.00   1.00    1.20    --   41.82  76.00 123.62   33
  7  \w     24.00 107.00   1.00    4.00    --  107.00 -94.00-180.00   83
  8  \w     24.00 107.00   1.00    4.00    --  107.00 -94.00 120.00   83
  9  \w     97.00 178.00   1.00    4.00    --  107.00 125.00-180.00   81
 10  \w     24.00 107.00   1.00    4.00    --  107.00 -94.00   0.00   83
 11  \w    103.00 178.00   1.00    4.00    --  107.00  77.00-180.00   75
 12  \w     78.00 178.00   1.00    4.00    --  107.00  61.00 -30.00  100
 13  \w     24.00 107.00   1.00    4.00    --  107.00 -94.00 -30.00   83
 14  \w     34.00 112.00   1.00    4.00    --  107.00-125.00 -30.00   78
 15  \w     24.00 107.00   1.00    4.00    --  107.00 -94.00  90.00   83
 16  \w     81.00 178.00   1.00    4.00    --  107.00  45.00 -60.00   97
 17  \w     81.00 178.00   1.00    4.00    --  107.00  45.00-120.00   97
 18  \w     97.00 178.00   1.00    4.00    --  107.00 125.00 150.00   81
 19  \w     34.00 112.00   1.00    4.00    --  107.00-125.00 -60.00   78
 20  \w     24.00 107.00   1.00    4.00    --  107.00 -94.00  30.00   83
 21  \w     75.00 178.00   1.00    4.00    --  107.00  73.00-116.33  103
 22  \w     35.00 136.00   1.00    4.00    --  107.00 -61.00  90.00  101
 23  \w     35.00 136.00   1.00    4.00    --  107.00 -61.00 120.00  101
 24  \w    103.00 178.00   1.00    4.00    --  107.00  77.00 -90.00   75
 25  \w     34.00 112.00   1.00    4.00    --  107.00-125.00   0.00   78
 26  \w    103.00 178.00   1.00    4.00    --  107.00  77.00 -60.00   75
 27  \w     81.00 178.00   1.00    4.00    --  107.00  45.00 120.00   97
 28  \w    -87.00  -6.00   1.00    1.20    --  -41.82 125.00   0.00   81
 29  \w     17.00 116.00   1.00    1.20    --   41.82  37.00-120.00   99
 30  \w      7.00  33.00   1.00    1.20    --   41.82  84.00  -2.93   26
 31  \w      8.00  42.00   1.00    1.20    --   41.82  82.00 -43.22   34
 32  \w      8.00  42.00   1.00    1.20    --   41.82  81.00-100.38   34
;
_diffrn_measurement_device 'four-circle diffractometer'
_diffrn_measurement_device_type 'Rigaku Oxford Diffraction: SuperNova, Dual, Cu at zero, AtlasS2'
_diffrn_measurement_method '\w scans'
_diffrn_orient_matrix_type 'CrysAlisPro convention (1999,Acta A55,543-557)'
_diffrn_orient_matrix_UB_11 -0.1048832000
_diffrn_orient_matrix_UB_12 -0.0412589000
_diffrn_orient_matrix_UB_13 0.0218321000
_diffrn_orient_matrix_UB_21 0.0010312000
_diffrn_orient_matrix_UB_22 -0.1140526000
_diffrn_orient_matrix_UB_23 -0.0517282000
_diffrn_orient_matrix_UB_31 0.0769200000
_diffrn_orient_matrix_UB_32 -0.0353731000
_diffrn_orient_matrix_UB_33 0.0578846000
_diffrn_radiation_monochromator mirror
_diffrn_radiation_probe x-ray
_diffrn_radiation_type CuK\a
_diffrn_radiation_wavelength 1.54184
_diffrn_reflns_av_R_equivalents 0.0297
_diffrn_reflns_av_unetI/netI 0.0263
_diffrn_reflns_Laue_measured_fraction_full 0.998
_diffrn_reflns_Laue_measured_fraction_max 0.998
_diffrn_reflns_limit_h_max 14
_diffrn_reflns_limit_h_min -14
_diffrn_reflns_limit_k_max 15
_diffrn_reflns_limit_k_min -15
_diffrn_reflns_limit_l_max 24
_diffrn_reflns_limit_l_min -24
_diffrn_reflns_number 45336
_diffrn_reflns_point_group_measured_fraction_full 0.998
_diffrn_reflns_point_group_measured_fraction_max 0.998
_diffrn_reflns_theta_full 70.074
_diffrn_reflns_theta_max 70.074
_diffrn_reflns_theta_min 6.512
_diffrn_source 'micro-focus sealed X-ray tube'
_diffrn_source_type 'SuperNova (Cu) X-ray Source'
_exptl_absorpt_coefficient_mu 3.454
_exptl_absorpt_correction_T_max 1.000
_exptl_absorpt_correction_T_min 0.406
_exptl_absorpt_correction_type gaussian
_exptl_absorpt_process_details
;
CrysAlisPro 1.171.40.61a (Rigaku Oxford Diffraction, 2019)
Numerical absorption correction based on gaussian integration over
			a multifaceted crystal model
Empirical absorption correction using spherical harmonics,
 implemented in SCALE3 ABSPACK scaling algorithm.
;
_exptl_crystal_colour yellow
_exptl_crystal_colour_primary yellow
_exptl_crystal_density_diffrn 1.619
_exptl_crystal_density_meas ?
_exptl_crystal_description block
_exptl_crystal_F_000 1436
_exptl_crystal_recrystallization_method 'Crystals grown from (1:1 C6H6:1,2-F2C6H4)-hexane at 293 K'
_exptl_crystal_size_max 0.266
_exptl_crystal_size_mid 0.166
_exptl_crystal_size_min 0.043
_refine_diff_density_max 0.753
_refine_diff_density_min -0.580
_refine_diff_density_rms 0.059
_refine_ls_extinction_method none
_refine_ls_goodness_of_fit_ref 1.051
_refine_ls_hydrogen_treatment constr
_refine_ls_matrix_type full
_refine_ls_number_parameters 943
_refine_ls_number_reflns 11159
_refine_ls_number_restraints 540
_refine_ls_restrained_S_all 1.201
_refine_ls_R_factor_all 0.0331
_refine_ls_R_factor_gt 0.0309
_refine_ls_shift/su_max 0.001
_refine_ls_shift/su_mean 0.000
_refine_ls_structure_factor_coef Fsqd
_refine_ls_weighting_details 'w=1/[\s^2^(Fo^2^)+(0.0402P)^2^+2.1940P] where P=(Fo^2^+2Fc^2^)/3'
_refine_ls_weighting_scheme calc
_refine_ls_wR_factor_gt 0.0789
_refine_ls_wR_factor_ref 0.0804
_reflns_Friedel_coverage 0.000
_reflns_number_gt 10656
_reflns_number_total 11159
_reflns_threshold_expression 'I > 2\s(I)'
_cod_data_source_file d0dt01137a3.cif
_cod_data_source_block 0558abc19s
_cod_depositor_comments
;
The following automatic conversions were performed:

data item '_chemical_melting_point' value 'not measured' was changed
to '?' -- the value is undefined or not given.

data item '_exptl_crystal_density_meas' value 'not measured' was
changed to '?' -- the value is perceived as not measured.

Automatic conversion script
Id: cif_fix_values 7556 2019-12-06 15:28:31Z antanas 
;
_cod_original_cell_volume 2944.55(7)
_cod_database_code 7704380
_shelx_shelxl_version_number 2014/7
_shelx_space_group_comment
;
The symmetry employed for this shelxl refinement is uniquely defined
by the following loop, which should always be used as a source of
symmetry information in preference to the above space-group names.
They are only intended as comments.
;
_olex2_refinement_description
;
1. Fixed Uiso
 At 1.2 times of:
  All C(H) groups
 At 1.5 times of:
  All C(H,H,H) groups
2. Restrained distances
 C223-F13 \\sim C223-F14 \\sim C223-F15 \\sim C223-F13A \\sim C223-F14A \\sim
C223-F15A
 with sigma of 0.01
 F13-F14 \\sim F14-F15 \\sim F15-F13 \\sim F13A-F14A \\sim F14A-F15A \\sim
F15A-F13A
 with sigma of 0.01
 C219-F13 \\sim C219-F14 \\sim C219-F15 \\sim C219-F13A \\sim C219-F14A \\sim
C219-F15A
 with sigma of 0.01
 C207-F1 \\sim C207-F2 \\sim C207-F3 \\sim C207-F1A \\sim C207-F2A \\sim
C207-F3A
 with sigma of 0.01
 F1-F2 \\sim F2-F3 \\sim F3-F1 \\sim F1A-F2A \\sim F2A-F3A \\sim F3A-F1A
 with sigma of 0.01
 C203-F1 \\sim C203-F2 \\sim C203-F3 \\sim C203-F1A \\sim C203-F2A \\sim
C203-F3A
 with sigma of 0.01
 C208-F4 \\sim C208-F5 \\sim C208-F6 \\sim C208-F4A \\sim C208-F5A \\sim
C208-F6A
 with sigma of 0.01
 F4-F5 \\sim F5-F6 \\sim F6-F4 \\sim F4A-F5A \\sim F5A-F6A \\sim F6A-F4A
 with sigma of 0.01
 C205-F4 \\sim C205-F5 \\sim C205-F6 \\sim C205-F4A \\sim C205-F5A \\sim
C205-F6A
 with sigma of 0.01
 C224-F16 \\sim C224-F17 \\sim C224-F18 \\sim C224-F16A \\sim C224-F17A \\sim
C224-F18A
 with sigma of 0.01
 F16-F17 \\sim F17-F18 \\sim F18-F16 \\sim F16A-F17A \\sim F17A-F18A \\sim
F18A-F16A
 with sigma of 0.01
 C221-F16 \\sim C221-F17 \\sim C221-F18 \\sim C221-F16A \\sim C221-F17A \\sim
C221-F18A
 with sigma of 0.01
3. Uiso/Uaniso restraints and constraints
F1 \\sim F1A \\sim F2 \\sim F2A \\sim F3 \\sim F3A \\sim F4 \\sim F4A \\sim F5
\\sim F5A \\sim F6 \\sim F6A \\sim F7 \\sim F8 \\sim F9 \\sim F10 \\sim F11
\\sim F12 \\sim F13 \\sim F13A \\sim F14 \\sim F14A \\sim F15 \\sim F15A \\sim
F16 \\sim F16A \\sim F17 \\sim F17A \\sim F18 \\sim F18A \\sim F19 \\sim F20
\\sim F21 \\sim F22 \\sim F23 \\sim F24: within 2A with sigma of 0.01 and sigma
for terminal atoms of 0.02
Uanis(F1) \\sim Ueq, Uanis(F1A) \\sim Ueq, Uanis(F2) \\sim Ueq, Uanis(F2A)
\\sim Ueq, Uanis(F3) \\sim Ueq, Uanis(F3A) \\sim Ueq, Uanis(F4) \\sim Ueq,
Uanis(F4A) \\sim Ueq, Uanis(F5) \\sim Ueq, Uanis(F5A) \\sim Ueq, Uanis(F6)
\\sim Ueq, Uanis(F6A) \\sim Ueq, Uanis(F7) \\sim Ueq, Uanis(F8) \\sim Ueq,
Uanis(F9) \\sim Ueq, Uanis(F10) \\sim Ueq, Uanis(F11) \\sim Ueq, Uanis(F12)
\\sim Ueq, Uanis(F13) \\sim Ueq, Uanis(F13A) \\sim Ueq, Uanis(F14) \\sim Ueq,
Uanis(F14A) \\sim Ueq, Uanis(F15) \\sim Ueq, Uanis(F15A) \\sim Ueq, Uanis(F16)
\\sim Ueq, Uanis(F16A) \\sim Ueq, Uanis(F17) \\sim Ueq, Uanis(F17A) \\sim Ueq,
Uanis(F18) \\sim Ueq, Uanis(F18A) \\sim Ueq, Uanis(F19) \\sim Ueq, Uanis(F20)
\\sim Ueq, Uanis(F21) \\sim Ueq, Uanis(F22) \\sim Ueq, Uanis(F23) \\sim Ueq,
Uanis(F24) \\sim Ueq: with sigma of 0.005 and sigma for terminal atoms of 0.01
Uanis(F14A) = Uanis(F14)
Uanis(F13A) = Uanis(F13)
Uanis(F15) = Uanis(F15A)
4. Others
 Sof(F13A)=Sof(F14A)=Sof(F15A)=1-FVAR(1)
 Sof(F13)=Sof(F14)=Sof(F15)=FVAR(1)
 Sof(F4A)=Sof(F5A)=Sof(F6A)=1-FVAR(2)
 Sof(F4)=Sof(F5)=Sof(F6)=FVAR(2)
 Sof(F1A)=Sof(F2A)=Sof(F3A)=1-FVAR(3)
 Sof(F1)=Sof(F2)=Sof(F3)=FVAR(3)
 Sof(F16A)=Sof(F17A)=Sof(F18A)=1-FVAR(4)
 Sof(F16)=Sof(F17)=Sof(F18)=FVAR(4)
5.a Aromatic/amide H refined with riding coordinates:
 C1(H1), C2(H2), C3(H3), C4(H4), C5(H5), C6(H6), C8(H8), C9(H9), C10(H10),
 C11(H11), C14(H14), C15(H15), C16(H16), C17(H17), C22(H22), C23(H23), C24(H24),
  C29(H29), C30(H30), C34(H34), C35(H35), C202(H202), C204(H204), C206(H206),
 C210(H210), C212(H212), C214(H214), C218(H218), C220(H220), C222(H222),
 C226(H226), C228(H228), C230(H230)
5.b Idealised Me refined as rotating group:
 C36(H36A,H36B,H36C), C37(H37A,H37B,H37C)
;
_olex2_submission_special_instructions 'No special instructions were received'
_oxdiff_exptl_absorpt_empirical_details
;
Empirical correction (ABSPACK) includes:
- Absorption correction using spherical harmonics
- Frame scaling
;
_oxdiff_exptl_absorpt_empirical_full_max 3.225
_oxdiff_exptl_absorpt_empirical_full_min 0.755

loop_
_space_group_symop_operation_xyz
'x, y, z'
'-x, -y, -z'

loop_
_atom_site_label
_atom_site_type_symbol
_atom_site_fract_x
_atom_site_fract_y
_atom_site_fract_z
_atom_site_U_iso_or_equiv
_atom_site_adp_type
_atom_site_occupancy
_atom_site_site_symmetry_order
_atom_site_calc_flag
_atom_site_refinement_flags_posn
_atom_site_refinement_flags_adp
_atom_site_refinement_flags_occupancy
_atom_site_disorder_assembly
_atom_site_disorder_group
Rh1 Rh 0.71058(2) 0.18377(2) 0.26834(2) 0.02052(5) Uani 1 1 d . . . . .
N20 N 0.70490(14) 0.12558(14) 0.16333(9) 0.0238(3) Uani 1 1 d . . . . .
N26 N 0.78224(14) -0.01812(14) 0.19220(9) 0.0263(3) Uani 1 1 d . . . . .
N28 N 0.83209(15) -0.02054(15) 0.29872(10) 0.0298(4) Uani 1 1 d . . . . .
N31 N 0.61904(15) 0.27886(15) 0.15995(10) 0.0294(4) Uani 1 1 d . . . . .
N33 N 0.58181(15) 0.39409(15) 0.25104(11) 0.0320(4) Uani 1 1 d . . . . .
C1 C 0.9884(2) 0.1727(2) 0.24526(16) 0.0456(6) Uani 1 1 d . . . . .
H1 H 1.0252 0.1125 0.2550 0.055 Uiso 1 1 calc R . . . .
C2 C 0.9838(2) 0.1916(2) 0.18147(17) 0.0509(7) Uani 1 1 d . . . . .
H2 H 1.0163 0.1437 0.1468 0.061 Uiso 1 1 calc R . . . .
C3 C 0.9314(2) 0.2809(2) 0.16745(15) 0.0483(6) Uani 1 1 d . . . . .
H3 H 0.9287 0.2939 0.1234 0.058 Uiso 1 1 calc R . . . .
C4 C 0.8837(2) 0.3500(2) 0.21715(14) 0.0403(5) Uani 1 1 d . . . . .
H4 H 0.8489 0.4113 0.2076 0.048 Uiso 1 1 calc R . . . .
C5 C 0.88623(19) 0.33065(19) 0.28172(13) 0.0354(5) Uani 1 1 d . . . . .
H5 H 0.8521 0.3778 0.3158 0.042 Uiso 1 1 calc R . . . .
C6 C 0.9388(2) 0.2422(2) 0.29581(14) 0.0388(5) Uani 1 1 d . . . . .
H6 H 0.9412 0.2287 0.3398 0.047 Uiso 1 1 calc R . . . .
C7 C 0.56108(16) 0.10234(16) 0.26169(11) 0.0245(4) Uani 1 1 d . . . . .
C8 C 0.49498(17) 0.03354(17) 0.20054(11) 0.0288(4) Uani 1 1 d . . . . .
H8 H 0.5202 0.0209 0.1576 0.035 Uiso 1 1 calc R . . . .
C9 C 0.39175(19) -0.01696(19) 0.20212(13) 0.0354(5) Uani 1 1 d . . . . .
H9 H 0.3463 -0.0632 0.1601 0.042 Uiso 1 1 calc R . . . .
C10 C 0.35555(19) 0.0002(2) 0.26474(14) 0.0384(5) Uani 1 1 d . . . . .
H10 H 0.2849 -0.0336 0.2657 0.046 Uiso 1 1 calc R . . . .
C11 C 0.4222(2) 0.0666(2) 0.32608(13) 0.0367(5) Uani 1 1 d . . . . .
H11 H 0.3975 0.0768 0.3691 0.044 Uiso 1 1 calc R . . . .
C12 C 0.52492(17) 0.11876(17) 0.32551(11) 0.0274(4) Uani 1 1 d . . . . .
C13 C 0.60171(19) 0.19319(18) 0.38643(11) 0.0301(4) Uani 1 1 d . . . . .
C14 C 0.5814(2) 0.2248(2) 0.45435(13) 0.0428(6) Uani 1 1 d . . . . .
H14 H 0.5153 0.1950 0.4642 0.051 Uiso 1 1 calc R . . . .
C15 C 0.6572(3) 0.2994(3) 0.50733(13) 0.0496(7) Uani 1 1 d . . . . .
H15 H 0.6425 0.3219 0.5533 0.060 Uiso 1 1 calc R . . . .
C16 C 0.7543(2) 0.3411(2) 0.49341(12) 0.0434(6) Uani 1 1 d . . . . .
H16 H 0.8064 0.3920 0.5300 0.052 Uiso 1 1 calc R . . . .
C17 C 0.7762(2) 0.30893(19) 0.42603(12) 0.0346(5) Uani 1 1 d . . . . .
H17 H 0.8438 0.3375 0.4173 0.041 Uiso 1 1 calc R . . . .
C18 C 0.70018(18) 0.23519(17) 0.37094(11) 0.0271(4) Uani 1 1 d . . . . .
C21 C 0.73875(18) 0.02649(17) 0.13767(11) 0.0277(4) Uani 1 1 d . . . . .
C22 C 0.7273(2) -0.0211(2) 0.06678(12) 0.0395(5) Uani 1 1 d . . . . .
H22 H 0.7517 -0.0915 0.0485 0.047 Uiso 1 1 calc R . . . .
C23 C 0.6783(3) 0.0388(2) 0.02321(13) 0.0475(6) Uani 1 1 d . . . . .
H23 H 0.6705 0.0091 -0.0260 0.057 Uiso 1 1 calc R . . . .
C24 C 0.6407(2) 0.1406(2) 0.04948(13) 0.0424(6) Uani 1 1 d . . . . .
H24 H 0.6065 0.1806 0.0193 0.051 Uiso 1 1 calc R . . . .
C25 C 0.65492(18) 0.18130(18) 0.12133(11) 0.0292(4) Uani 1 1 d . . . . .
C27 C 0.78071(16) 0.04037(16) 0.26072(10) 0.0241(4) Uani 1 1 d . . . . .
C29 C 0.8667(2) -0.11466(19) 0.25659(14) 0.0375(5) Uani 1 1 d . . . . .
H29 H 0.9054 -0.1696 0.2722 0.045 Uiso 1 1 calc R . . . .
C30 C 0.8357(2) -0.11355(18) 0.19027(13) 0.0348(5) Uani 1 1 d . . . . .
H30 H 0.8477 -0.1672 0.1498 0.042 Uiso 1 1 calc R . . . .
C32 C 0.62889(17) 0.29990(17) 0.23183(11) 0.0265(4) Uani 1 1 d . . . . .
C34 C 0.5445(2) 0.4325(2) 0.19347(15) 0.0406(6) Uani 1 1 d . . . . .
H34 H 0.5088 0.4980 0.1945 0.049 Uiso 1 1 calc R . . . .
C35 C 0.5678(2) 0.3615(2) 0.13694(14) 0.0380(5) Uani 1 1 d . . . . .
H35 H 0.5524 0.3665 0.0904 0.046 Uiso 1 1 calc R . . . .
C36 C 0.8538(2) 0.0128(2) 0.37527(13) 0.0402(5) Uani 1 1 d . . . . .
H36A H 0.8625 -0.0522 0.3919 0.060 Uiso 1 1 calc GR . . . .
H36B H 0.7903 0.0505 0.3915 0.060 Uiso 1 1 calc GR . . . .
H36C H 0.9231 0.0624 0.3937 0.060 Uiso 1 1 calc GR . . . .
C37 C 0.5708(2) 0.4496(2) 0.32265(14) 0.0413(5) Uani 1 1 d . . . . .
H37A H 0.5845 0.3991 0.3513 0.062 Uiso 1 1 calc GR . . . .
H37B H 0.4944 0.4729 0.3224 0.062 Uiso 1 1 calc GR . . . .
H37C H 0.6260 0.5139 0.3422 0.062 Uiso 1 1 calc GR . . . .
F1 F 0.4331(3) 0.7219(4) 0.06193(16) 0.0931(13) Uani 0.790(5) 1 d D U P A 1
F1A F 0.6092(7) 0.6587(11) 0.1052(5) 0.080(3) Uani 0.210(5) 1 d D U P A 2
F2 F 0.5216(3) 0.5906(2) 0.07471(13) 0.0741(9) Uani 0.790(5) 1 d D U P A 1
F2A F 0.5247(11) 0.7952(5) 0.0971(4) 0.073(3) Uani 0.210(5) 1 d D U P A 2
F3 F 0.6056(3) 0.7484(4) 0.11230(14) 0.0965(14) Uani 0.790(5) 1 d D U P A 1
F3A F 0.4432(8) 0.6399(9) 0.0515(3) 0.077(3) Uani 0.210(5) 1 d D U P A 2
F4 F 0.5933(6) 0.9060(3) 0.3945(4) 0.0727(19) Uani 0.562(16) 1 d D U P B 1
F4A F 0.6026(8) 0.7278(6) 0.4062(4) 0.0486(18) Uani 0.438(16) 1 d D U P B 2
F5 F 0.7040(3) 0.7872(5) 0.3592(3) 0.0505(13) Uani 0.562(16) 1 d D U P B 1
F5A F 0.5516(9) 0.8849(7) 0.4104(4) 0.081(3) Uani 0.438(16) 1 d D U P B 2
F6 F 0.5831(6) 0.7513(7) 0.4157(3) 0.0622(19) Uani 0.562(16) 1 d D U P B 1
F6A F 0.6958(6) 0.8343(12) 0.3679(4) 0.085(3) Uani 0.438(16) 1 d D U P B 2
F7 F 0.27668(15) 0.27341(12) 0.06025(7) 0.0498(4) Uani 1 1 d . U . . .
F8 F 0.19766(14) 0.14798(14) 0.09221(9) 0.0603(5) Uani 1 1 d . U . . .
F9 F 0.37438(12) 0.18894(11) 0.12354(7) 0.0400(3) Uani 1 1 d . U . . .
F10 F 0.2427(2) 0.23047(13) 0.35933(9) 0.0661(5) Uani 1 1 d . U . . .
F11 F 0.36343(18) 0.3685(2) 0.40805(10) 0.0858(7) Uani 1 1 d . U . . .
F12 F 0.18917(18) 0.38441(14) 0.40523(8) 0.0603(5) Uani 1 1 d . U . . .
F13 F 0.0709(5) 0.9384(2) 0.1189(2) 0.0908(11) Uani 0.616(3) 1 d D U P C 1
F13A F 0.0692(8) 0.8237(4) 0.0016(3) 0.0908(11) Uani 0.384(3) 1 d D U P C 2
F14 F -0.0214(3) 0.8583(4) 0.0177(3) 0.1093(15) Uani 0.616(3) 1 d D U P C 1
F14A F 0.1349(5) 0.9195(5) 0.1042(4) 0.1093(15) Uani 0.384(3) 1 d D U P C 2
F15 F 0.1520(3) 0.8506(3) 0.0440(2) 0.0611(7) Uani 0.616(3) 1 d D U P C 1
F15A F -0.0346(4) 0.9036(4) 0.0647(3) 0.0611(7) Uani 0.384(3) 1 d D U P C 2
F16 F -0.1464(2) 0.39996(19) 0.0256(3) 0.0587(10) Uani 0.808(15) 1 d D U P D 1
F16A F -0.2557(9) 0.5300(13) 0.0805(10) 0.064(4) Uani 0.192(15) 1 d D U P D 2
F17 F -0.2391(3) 0.5263(4) -0.0025(2) 0.0592(11) Uani 0.808(15) 1 d D U P D 1
F17A F -0.1522(11) 0.4015(6) 0.0517(10) 0.052(4) Uani 0.192(15) 1 d D U P D 2
F18 F -0.2337(3) 0.5006(3) 0.09674(15) 0.0488(9) Uani 0.808(15) 1 d D U P D 1
F18A F -0.2057(15) 0.4934(14) -0.0183(4) 0.057(4) Uani 0.192(15) 1 d D U P D 2
F19 F 0.15359(19) 1.04068(12) 0.38325(9) 0.0625(5) Uani 1 1 d . U . . .
F20 F 0.28309(14) 0.99684(14) 0.45363(11) 0.0677(5) Uani 1 1 d . U . . .
F21 F 0.12144(14) 1.02877(11) 0.48074(8) 0.0462(4) Uani 1 1 d . U . . .
F22 F -0.12058(15) 0.70949(14) 0.45408(10) 0.0598(5) Uani 1 1 d . U . . .
F23 F -0.03879(15) 0.56082(13) 0.42483(10) 0.0553(4) Uani 1 1 d . U . . .
F24 F -0.16538(13) 0.59989(15) 0.34988(10) 0.0578(4) Uani 1 1 d . U . . .
C201 C 0.32528(16) 0.67645(15) 0.23690(10) 0.0215(4) Uani 1 1 d . . . . .
C202 C 0.36414(17) 0.67021(15) 0.17515(10) 0.0238(4) Uani 1 1 d . . . . .
H202 H 0.3135 0.6406 0.1315 0.029 Uiso 1 1 calc R . . . .
C203 C 0.47415(17) 0.70584(17) 0.17555(11) 0.0280(4) Uani 1 1 d D . . . .
C204 C 0.55156(18) 0.74932(18) 0.23800(12) 0.0314(4) Uani 1 1 d . . . . .
H204 H 0.6264 0.7752 0.2384 0.038 Uiso 1 1 calc R . . . .
C205 C 0.51577(18) 0.75361(17) 0.29944(12) 0.0303(4) Uani 1 1 d D . . . .
C206 C 0.40535(17) 0.71769(16) 0.29889(11) 0.0261(4) Uani 1 1 d . . . . .
H206 H 0.3839 0.7214 0.3421 0.031 Uiso 1 1 calc R . . . .
C207 C 0.51025(19) 0.6957(2) 0.10757(13) 0.0387(5) Uani 1 1 d D . . . .
C208 C 0.5952(2) 0.8001(2) 0.36851(13) 0.0431(6) Uani 1 1 d D . . . .
C209 C 0.21343(15) 0.50044(15) 0.23653(10) 0.0210(4) Uani 1 1 d . . . . .
C210 C 0.22987(16) 0.42024(16) 0.17684(10) 0.0222(4) Uani 1 1 d . . . . .
H210 H 0.2209 0.4374 0.1336 0.027 Uiso 1 1 calc R . . . .
C211 C 0.25883(16) 0.31650(16) 0.17889(10) 0.0236(4) Uani 1 1 d . . . . .
C212 C 0.27064(17) 0.28663(16) 0.24071(11) 0.0266(4) Uani 1 1 d . . . . .
H212 H 0.2904 0.2157 0.2422 0.032 Uiso 1 1 calc R . . . .
C213 C 0.25257(17) 0.36387(17) 0.29982(11) 0.0266(4) Uani 1 1 d . . . . .
C214 C 0.22633(16) 0.46862(16) 0.29794(10) 0.0238(4) Uani 1 1 d . . . . .
H214 H 0.2168 0.5204 0.3399 0.029 Uiso 1 1 calc R . . . .
C215 C 0.27593(18) 0.23292(17) 0.11441(11) 0.0282(4) Uani 1 1 d . . . . .
C216 C 0.2635(2) 0.33718(19) 0.36819(12) 0.0368(5) Uani 1 1 d . . . . .
C217 C 0.10787(16) 0.63849(15) 0.16783(10) 0.0210(4) Uani 1 1 d . . . . .
C218 C 0.11684(16) 0.73180(16) 0.14465(10) 0.0239(4) Uani 1 1 d . . . . .
H218 H 0.1786 0.7856 0.1671 0.029 Uiso 1 1 calc R . . . .
C219 C 0.03867(17) 0.74822(17) 0.09012(11) 0.0266(4) Uani 1 1 d D . . . .
C220 C -0.05496(17) 0.67335(17) 0.05714(11) 0.0266(4) Uani 1 1 d . . . . .
H220 H -0.1087 0.6844 0.0198 0.032 Uiso 1 1 calc R . . . .
C221 C -0.06747(16) 0.58213(16) 0.08052(10) 0.0251(4) Uani 1 1 d D . . . .
C222 C 0.01306(16) 0.56439(16) 0.13415(10) 0.0234(4) Uani 1 1 d . . . . .
H222 H 0.0031 0.5001 0.1482 0.028 Uiso 1 1 calc R . . . .
C223 C 0.05619(18) 0.84788(19) 0.06637(12) 0.0369(5) Uani 1 1 d D . . . .
C224 C -0.17051(18) 0.50278(18) 0.04936(11) 0.0321(5) Uani 1 1 d D . . . .
C225 C 0.14536(16) 0.69546(15) 0.30302(10) 0.0216(4) Uani 1 1 d . . . . .
C226 C 0.17930(17) 0.80595(16) 0.33899(10) 0.0227(4) Uani 1 1 d . . . . .
H226 H 0.2367 0.8428 0.3252 0.027 Uiso 1 1 calc R . . . .
C227 C 0.13159(17) 0.86338(16) 0.39426(10) 0.0236(4) Uani 1 1 d . . . . .
C228 C 0.04833(17) 0.81312(16) 0.41674(10) 0.0248(4) Uani 1 1 d . . . . .
H228 H 0.0178 0.8517 0.4555 0.030 Uiso 1 1 calc R . . . .
C229 C 0.01115(17) 0.70450(17) 0.38062(11) 0.0262(4) Uani 1 1 d . . . . .
C230 C 0.05746(17) 0.64796(16) 0.32476(11) 0.0252(4) Uani 1 1 d . . . . .
H230 H 0.0286 0.5744 0.3003 0.030 Uiso 1 1 calc R . . . .
C231 C 0.1727(2) 0.98168(18) 0.42868(12) 0.0339(5) Uani 1 1 d . . . . .
C232 C -0.0778(2) 0.6450(2) 0.40316(14) 0.0396(5) Uani 1 1 d . . . . .
B200 B 0.19756(18) 0.62741(17) 0.23604(11) 0.0208(4) Uani 1 1 d . . . . .

loop_
_atom_site_aniso_label
_atom_site_aniso_U_11
_atom_site_aniso_U_22
_atom_site_aniso_U_33
_atom_site_aniso_U_23
_atom_site_aniso_U_13
_atom_site_aniso_U_12
Rh1 0.02192(8) 0.01956(8) 0.02048(8) 0.00534(5) 0.00578(5) 0.00280(5)
N20 0.0243(8) 0.0251(8) 0.0232(8) 0.0081(7) 0.0062(6) -0.0004(6)
N26 0.0290(8) 0.0227(8) 0.0278(9) 0.0055(7) 0.0097(7) 0.0047(7)
N28 0.0288(9) 0.0292(9) 0.0340(10) 0.0132(8) 0.0058(7) 0.0072(7)
N31 0.0281(9) 0.0301(9) 0.0340(9) 0.0169(8) 0.0049(7) 0.0027(7)
N33 0.0284(9) 0.0230(9) 0.0482(11) 0.0135(8) 0.0109(8) 0.0060(7)
C1 0.0307(12) 0.0364(13) 0.0705(18) 0.0127(12) 0.0166(12) 0.0003(10)
C2 0.0417(14) 0.0430(14) 0.0671(18) 0.0022(13) 0.0321(13) -0.0077(11)
C3 0.0499(15) 0.0471(15) 0.0506(15) 0.0134(12) 0.0216(12) -0.0137(12)
C4 0.0375(12) 0.0326(12) 0.0515(14) 0.0141(11) 0.0101(11) -0.0077(10)
C5 0.0303(11) 0.0295(11) 0.0411(12) 0.0031(9) 0.0069(9) -0.0071(9)
C6 0.0324(11) 0.0385(13) 0.0434(13) 0.0116(10) 0.0047(10) -0.0056(9)
C7 0.0242(9) 0.0208(9) 0.0315(10) 0.0119(8) 0.0057(8) 0.0048(7)
C8 0.0275(10) 0.0274(10) 0.0324(11) 0.0104(9) 0.0053(8) 0.0028(8)
C9 0.0292(11) 0.0282(11) 0.0479(13) 0.0148(10) 0.0008(9) -0.0021(9)
C10 0.0283(11) 0.0352(12) 0.0598(15) 0.0259(11) 0.0113(10) -0.0010(9)
C11 0.0368(12) 0.0391(12) 0.0458(13) 0.0242(11) 0.0178(10) 0.0077(10)
C12 0.0279(10) 0.0273(10) 0.0344(11) 0.0169(9) 0.0115(8) 0.0081(8)
C13 0.0361(11) 0.0309(11) 0.0280(10) 0.0120(9) 0.0109(9) 0.0100(9)
C14 0.0491(14) 0.0541(15) 0.0321(12) 0.0173(11) 0.0172(11) 0.0098(12)
C15 0.0643(17) 0.0630(17) 0.0237(11) 0.0107(11) 0.0159(11) 0.0139(14)
C16 0.0556(15) 0.0422(14) 0.0253(11) 0.0021(10) 0.0016(10) 0.0095(11)
C17 0.0386(12) 0.0340(12) 0.0283(11) 0.0056(9) 0.0046(9) 0.0046(9)
C18 0.0325(10) 0.0262(10) 0.0239(10) 0.0075(8) 0.0075(8) 0.0093(8)
C21 0.0295(10) 0.0271(10) 0.0270(10) 0.0057(8) 0.0102(8) 0.0017(8)
C22 0.0520(14) 0.0363(12) 0.0277(11) 0.0022(9) 0.0125(10) 0.0058(11)
C23 0.0667(17) 0.0507(15) 0.0229(11) 0.0064(10) 0.0108(11) 0.0041(13)
C24 0.0534(15) 0.0487(14) 0.0294(12) 0.0192(11) 0.0065(10) 0.0053(12)
C25 0.0302(10) 0.0305(11) 0.0293(11) 0.0126(9) 0.0066(8) 0.0002(8)
C27 0.0219(9) 0.0240(9) 0.0268(10) 0.0077(8) 0.0056(7) 0.0011(7)
C29 0.0381(12) 0.0295(11) 0.0490(14) 0.0153(10) 0.0109(10) 0.0133(9)
C30 0.0365(11) 0.0259(11) 0.0441(13) 0.0073(9) 0.0161(10) 0.0101(9)
C32 0.0236(9) 0.0228(9) 0.0352(11) 0.0105(8) 0.0085(8) 0.0009(7)
C34 0.0360(12) 0.0314(12) 0.0613(16) 0.0254(12) 0.0076(11) 0.0081(9)
C35 0.0362(12) 0.0362(12) 0.0486(14) 0.0263(11) 0.0044(10) 0.0039(10)
C36 0.0445(13) 0.0447(14) 0.0334(12) 0.0182(10) 0.0007(10) 0.0092(11)
C37 0.0412(13) 0.0283(11) 0.0553(15) 0.0068(10) 0.0189(11) 0.0097(10)
F1 0.083(2) 0.174(4) 0.0697(19) 0.089(2) 0.0426(16) 0.066(2)
F1A 0.063(5) 0.128(7) 0.071(5) 0.040(5) 0.042(4) 0.051(5)
F2 0.116(2) 0.0651(16) 0.0517(14) 0.0117(12) 0.0491(15) 0.0221(16)
F2A 0.121(7) 0.064(5) 0.056(5) 0.031(4) 0.053(5) 0.003(5)
F3 0.083(2) 0.135(3) 0.0622(16) 0.0064(18) 0.0380(15) -0.062(2)
F3A 0.077(6) 0.105(7) 0.038(4) -0.001(4) 0.028(4) -0.053(5)
F4 0.066(3) 0.039(2) 0.076(3) -0.0124(19) -0.034(2) 0.0073(18)
F4A 0.055(3) 0.055(3) 0.031(3) 0.014(2) -0.007(2) 0.005(2)
F5 0.0245(16) 0.063(3) 0.055(2) 0.0144(19) -0.0092(13) 0.0024(15)
F5A 0.087(5) 0.054(3) 0.060(3) -0.015(2) -0.039(3) 0.000(3)
F6 0.059(3) 0.092(4) 0.031(2) 0.019(2) -0.0026(18) -0.013(3)
F6A 0.063(4) 0.117(6) 0.062(3) 0.033(4) -0.017(3) -0.056(3)
F7 0.0846(11) 0.0430(8) 0.0254(7) 0.0094(6) 0.0156(7) 0.0329(8)
F8 0.0485(9) 0.0461(9) 0.0637(10) -0.0255(8) 0.0226(8) -0.0156(7)
F9 0.0396(7) 0.0396(7) 0.0385(7) 0.0049(6) 0.0083(6) 0.0210(6)
F10 0.1279(17) 0.0355(8) 0.0533(10) 0.0277(7) 0.0391(10) 0.0204(9)
F11 0.0674(12) 0.144(2) 0.0562(11) 0.0664(13) -0.0163(9) -0.0176(13)
F12 0.1020(14) 0.0576(10) 0.0417(8) 0.0276(8) 0.0402(9) 0.0345(10)
F13 0.172(3) 0.0327(12) 0.094(2) 0.0275(13) 0.075(2) 0.0210(18)
F13A 0.172(3) 0.0327(12) 0.094(2) 0.0275(13) 0.075(2) 0.0210(18)
F14 0.073(2) 0.109(3) 0.152(3) 0.111(3) -0.066(2) -0.0430(18)
F14A 0.073(2) 0.109(3) 0.152(3) 0.111(3) -0.066(2) -0.0430(18)
F15 0.0632(16) 0.0517(14) 0.095(2) 0.0473(14) 0.0422(16) 0.0131(12)
F15A 0.0632(16) 0.0517(14) 0.095(2) 0.0473(14) 0.0422(16) 0.0131(12)
F16 0.0435(12) 0.0329(12) 0.079(3) -0.0139(11) 0.0089(13) -0.0056(9)
F16A 0.032(5) 0.070(6) 0.076(7) -0.002(5) 0.016(5) 0.002(4)
F17 0.0478(15) 0.0690(19) 0.0541(16) 0.0315(15) -0.0231(13) -0.0207(15)
F17A 0.053(5) 0.037(5) 0.056(6) 0.019(4) -0.017(4) -0.014(4)
F18 0.0289(11) 0.0677(17) 0.0480(12) 0.0140(11) 0.0103(9) -0.0114(10)
F18A 0.063(6) 0.065(6) 0.029(4) 0.007(4) -0.013(4) -0.027(5)
F19 0.1195(16) 0.0231(7) 0.0519(9) 0.0127(6) 0.0336(10) 0.0004(8)
F20 0.0457(9) 0.0454(9) 0.0846(13) -0.0211(9) 0.0087(9) -0.0104(7)
F21 0.0683(10) 0.0274(7) 0.0409(8) -0.0050(6) 0.0297(7) 0.0016(6)
F22 0.0654(10) 0.0468(9) 0.0715(11) 0.0013(8) 0.0502(9) -0.0019(8)
F23 0.0610(10) 0.0446(9) 0.0764(11) 0.0318(8) 0.0325(9) 0.0028(7)
F24 0.0327(7) 0.0582(10) 0.0753(12) 0.0066(9) 0.0149(7) -0.0101(7)
C201 0.0258(9) 0.0148(8) 0.0241(9) 0.0059(7) 0.0046(7) 0.0050(7)
C202 0.0277(9) 0.0196(9) 0.0240(9) 0.0064(7) 0.0045(8) 0.0053(7)
C203 0.0301(10) 0.0259(10) 0.0326(11) 0.0130(8) 0.0100(8) 0.0062(8)
C204 0.0243(10) 0.0306(11) 0.0415(12) 0.0150(9) 0.0049(9) 0.0014(8)
C205 0.0287(10) 0.0276(10) 0.0325(11) 0.0101(9) -0.0009(8) 0.0013(8)
C206 0.0292(10) 0.0248(10) 0.0246(10) 0.0089(8) 0.0035(8) 0.0024(8)
C207 0.0350(12) 0.0486(14) 0.0388(13) 0.0176(11) 0.0146(10) 0.0072(10)
C208 0.0355(12) 0.0449(14) 0.0420(14) 0.0122(11) -0.0074(10) -0.0034(10)
C209 0.0207(8) 0.0193(9) 0.0225(9) 0.0055(7) 0.0041(7) 0.0015(7)
C210 0.0233(9) 0.0214(9) 0.0212(9) 0.0054(7) 0.0038(7) 0.0020(7)
C211 0.0219(9) 0.0210(9) 0.0251(10) 0.0031(8) 0.0033(7) 0.0030(7)
C212 0.0301(10) 0.0190(9) 0.0307(10) 0.0080(8) 0.0042(8) 0.0046(8)
C213 0.0299(10) 0.0256(10) 0.0255(10) 0.0096(8) 0.0053(8) 0.0033(8)
C214 0.0275(9) 0.0220(9) 0.0214(9) 0.0049(7) 0.0056(7) 0.0036(7)
C215 0.0288(10) 0.0234(10) 0.0293(10) 0.0031(8) 0.0040(8) 0.0062(8)
C216 0.0518(14) 0.0320(12) 0.0323(12) 0.0155(9) 0.0115(10) 0.0111(10)
C217 0.0236(9) 0.0198(9) 0.0194(9) 0.0035(7) 0.0067(7) 0.0043(7)
C218 0.0231(9) 0.0212(9) 0.0266(10) 0.0056(8) 0.0050(7) 0.0029(7)
C219 0.0257(9) 0.0274(10) 0.0300(10) 0.0116(8) 0.0080(8) 0.0072(8)
C220 0.0251(9) 0.0315(11) 0.0241(10) 0.0095(8) 0.0045(8) 0.0064(8)
C221 0.0244(9) 0.0267(10) 0.0219(9) 0.0027(8) 0.0056(7) 0.0029(8)
C222 0.0273(9) 0.0217(9) 0.0215(9) 0.0054(7) 0.0067(7) 0.0027(7)
C223 0.0317(11) 0.0379(12) 0.0481(14) 0.0247(11) 0.0063(10) 0.0049(9)
C224 0.0278(10) 0.0345(12) 0.0298(11) 0.0057(9) 0.0019(8) -0.0009(9)
C225 0.0248(9) 0.0199(9) 0.0199(9) 0.0061(7) 0.0030(7) 0.0048(7)
C226 0.0284(9) 0.0202(9) 0.0208(9) 0.0068(7) 0.0062(7) 0.0038(7)
C227 0.0301(10) 0.0197(9) 0.0207(9) 0.0055(7) 0.0045(7) 0.0051(8)
C228 0.0288(10) 0.0241(9) 0.0228(9) 0.0068(8) 0.0075(8) 0.0086(8)
C229 0.0249(9) 0.0248(10) 0.0304(10) 0.0086(8) 0.0083(8) 0.0045(8)
C230 0.0257(9) 0.0202(9) 0.0278(10) 0.0041(8) 0.0045(8) 0.0031(7)
C231 0.0435(12) 0.0242(10) 0.0320(11) -0.0003(9) 0.0160(10) 0.0012(9)
C232 0.0389(12) 0.0328(12) 0.0491(14) 0.0059(10) 0.0230(11) 0.0022(10)
B200 0.0258(10) 0.0172(10) 0.0188(10) 0.0039(8) 0.0045(8) 0.0027(8)

loop_
_atom_type_symbol
_atom_type_description
_atom_type_scat_dispersion_real
_atom_type_scat_dispersion_imag
_atom_type_scat_source
C C 0.0181 0.0091 'International Tables Vol C Tables 4.2.6.8 and 6.1.1.4'
H H 0.0000 0.0000 'International Tables Vol C Tables 4.2.6.8 and 6.1.1.4'
B B 0.0090 0.0039 'International Tables Vol C Tables 4.2.6.8 and 6.1.1.4'
F F 0.0727 0.0534 'International Tables Vol C Tables 4.2.6.8 and 6.1.1.4'
N N 0.0311 0.0180 'International Tables Vol C Tables 4.2.6.8 and 6.1.1.4'
Rh Rh 0.0927 3.6045 'International Tables Vol C Tables 4.2.6.8 and 6.1.1.4'

loop_
_exptl_crystal_face_index_h
_exptl_crystal_face_index_k
_exptl_crystal_face_index_l
_exptl_crystal_face_perp_dist
-1 -6 12 0.1182
-8 0 0 0.0206
2 6 -12 0.0993
8 0 1 0.0199
4 -7 3 0.1158
2 1 11 0.0554
-4 7 -3 0.1026
-4 5 -9 0.0994
-1 -2 -11 0.0731

loop_
_geom_angle_atom_site_label_1
_geom_angle_atom_site_label_2
_geom_angle_atom_site_label_3
_geom_angle
_geom_angle_site_symmetry_1
_geom_angle_site_symmetry_3
_geom_angle_publ_flag
N20 Rh1 C5 90.56(7) . . ?
N20 Rh1 C6 92.20(7) . . ?
C5 Rh1 C6 29.43(7) . . ?
C7 Rh1 N20 93.05(8) . . ?
C7 Rh1 C5 167.91(7) . . ?
C7 Rh1 C6 161.40(7) . . ?
C7 Rh1 C18 81.35(9) . . ?
C7 Rh1 C27 87.80(8) . . ?
C7 Rh1 C32 90.29(8) . . ?
C18 Rh1 N20 174.32(8) . . ?
C18 Rh1 C5 94.75(8) . . ?
C18 Rh1 C6 93.42(8) . . ?
C18 Rh1 C32 100.89(8) . . ?
C27 Rh1 N20 77.98(7) . . ?
C27 Rh1 C5 104.24(8) . . ?
C27 Rh1 C6 75.87(8) . . ?
C27 Rh1 C18 102.59(8) . . ?
C27 Rh1 C32 155.87(8) . . ?
C32 Rh1 N20 78.10(8) . . ?
C32 Rh1 C5 79.16(8) . . ?
C32 Rh1 C6 108.25(8) . . ?
C21 N20 Rh1 119.08(14) . . ?
C25 N20 Rh1 118.98(14) . . ?
C25 N20 C21 121.43(18) . . ?
C27 N26 C21 119.18(17) . . ?
C27 N26 C30 110.54(17) . . ?
C30 N26 C21 130.17(19) . . ?
C27 N28 C29 111.49(19) . . ?
C27 N28 C36 122.96(19) . . ?
C29 N28 C36 125.46(19) . . ?
C32 N31 C25 119.50(17) . . ?
C35 N31 C25 129.5(2) . . ?
C35 N31 C32 110.90(19) . . ?
C32 N33 C34 110.9(2) . . ?
C32 N33 C37 124.63(19) . . ?
C34 N33 C37 124.49(19) . . ?
C2 C1 C6 119.9(3) . . ?
C1 C2 C3 120.2(3) . . ?
C4 C3 C2 120.2(3) . . ?
C3 C4 C5 120.2(2) . . ?
C4 C5 Rh1 108.58(15) . . ?
C6 C5 Rh1 76.94(13) . . ?
C6 C5 C4 119.6(2) . . ?
C1 C6 Rh1 109.82(16) . . ?
C5 C6 Rh1 73.63(13) . . ?
C5 C6 C1 119.9(2) . . ?
C8 C7 Rh1 125.24(16) . . ?
C8 C7 C12 119.79(19) . . ?
C12 C7 Rh1 114.96(15) . . ?
C7 C8 C9 120.1(2) . . ?
C10 C9 C8 120.1(2) . . ?
C9 C10 C11 120.1(2) . . ?
C10 C11 C12 120.8(2) . . ?
C7 C12 C13 114.82(18) . . ?
C11 C12 C7 119.1(2) . . ?
C11 C12 C13 126.0(2) . . ?
C14 C13 C12 124.9(2) . . ?
C14 C13 C18 120.8(2) . . ?
C18 C13 C12 114.25(18) . . ?
C15 C14 C13 120.1(2) . . ?
C16 C15 C14 120.0(2) . . ?
C15 C16 C17 120.3(2) . . ?
C16 C17 C18 121.1(2) . . ?
C13 C18 Rh1 114.62(15) . . ?
C17 C18 Rh1 127.72(17) . . ?
C17 C18 C13 117.6(2) . . ?
N20 C21 N26 110.60(18) . . ?
N20 C21 C22 121.6(2) . . ?
C22 C21 N26 127.8(2) . . ?
C21 C22 C23 116.7(2) . . ?
C24 C23 C22 121.9(2) . . ?
C25 C24 C23 117.2(2) . . ?
N20 C25 N31 111.11(18) . . ?
N20 C25 C24 121.0(2) . . ?
C24 C25 N31 127.8(2) . . ?
N26 C27 Rh1 112.98(13) . . ?
N28 C27 Rh1 142.84(16) . . ?
N28 C27 N26 104.12(17) . . ?
C30 C29 N28 107.53(19) . . ?
C29 C30 N26 106.3(2) . . ?
N31 C32 Rh1 112.05(14) . . ?
N33 C32 Rh1 143.86(17) . . ?
N33 C32 N31 104.05(18) . . ?
C35 C34 N33 108.2(2) . . ?
C34 C35 N31 106.0(2) . . ?
C202 C201 B200 122.07(17) . . ?
C206 C201 C202 115.59(18) . . ?
C206 C201 B200 122.09(17) . . ?
C203 C202 C201 122.28(19) . . ?
C202 C203 C207 119.43(19) . . ?
C204 C203 C202 121.1(2) . . ?
C204 C203 C207 119.49(19) . . ?
C205 C204 C203 117.6(2) . . ?
C204 C205 C206 121.2(2) . . ?
C204 C205 C208 120.1(2) . . ?
C206 C205 C208 118.6(2) . . ?
C205 C206 C201 122.21(19) . . ?
F1 C207 F2 102.3(3) . . ?
F1 C207 C203 112.5(2) . . ?
F1A C207 F2A 102.8(5) . . ?
F1A C207 C203 113.7(4) . . ?
F2 C207 C203 111.1(2) . . ?
F2A C207 C203 111.1(3) . . ?
F3 C207 F1 109.3(3) . . ?
F3 C207 F2 105.2(3) . . ?
F3 C207 C203 115.3(2) . . ?
F3A C207 F1A 106.8(5) . . ?
F3A C207 F2A 103.3(5) . . ?
F3A C207 C203 117.7(4) . . ?
F4 C208 F5 104.3(3) . . ?
F4 C208 C205 113.2(3) . . ?
F4A C208 F5A 101.4(4) . . ?
F4A C208 C205 110.8(4) . . ?
F5 C208 C205 109.0(3) . . ?
F5A C208 C205 110.8(3) . . ?
F6 C208 F4 109.7(4) . . ?
F6 C208 F5 105.2(4) . . ?
F6 C208 C205 114.5(4) . . ?
F6A C208 F4A 107.9(4) . . ?
F6A C208 F5A 106.9(4) . . ?
F6A C208 C205 117.6(4) . . ?
C210 C209 B200 121.42(16) . . ?
C214 C209 C210 115.67(17) . . ?
C214 C209 B200 122.39(17) . . ?
C211 C210 C209 122.09(18) . . ?
C210 C211 C212 121.11(18) . . ?
C210 C211 C215 120.81(18) . . ?
C212 C211 C215 118.07(18) . . ?
C213 C212 C211 117.65(18) . . ?
C212 C213 C214 121.03(18) . . ?
C212 C213 C216 120.51(19) . . ?
C214 C213 C216 118.45(19) . . ?
C213 C214 C209 122.41(18) . . ?
F7 C215 C211 113.39(17) . . ?
F8 C215 F7 106.65(19) . . ?
F8 C215 F9 105.02(17) . . ?
F8 C215 C211 113.17(18) . . ?
F9 C215 F7 104.92(18) . . ?
F9 C215 C211 112.94(17) . . ?
F10 C216 F12 104.5(2) . . ?
F10 C216 C213 112.3(2) . . ?
F11 C216 F10 107.8(2) . . ?
F11 C216 F12 106.8(2) . . ?
F11 C216 C213 112.6(2) . . ?
F12 C216 C213 112.22(18) . . ?
C218 C217 B200 120.22(17) . . ?
C222 C217 C218 115.95(17) . . ?
C222 C217 B200 123.50(17) . . ?
C219 C218 C217 122.30(19) . . ?
C218 C219 C220 120.84(19) . . ?
C218 C219 C223 119.31(19) . . ?
C220 C219 C223 119.85(18) . . ?
C221 C220 C219 117.91(18) . . ?
C220 C221 C222 121.04(19) . . ?
C220 C221 C224 119.70(18) . . ?
C222 C221 C224 119.24(18) . . ?
C221 C222 C217 121.90(18) . . ?
F13 C223 F15 101.9(3) . . ?
F13 C223 C219 111.6(2) . . ?
F13A C223 F15A 102.4(4) . . ?
F13A C223 C219 112.8(3) . . ?
F14 C223 F13 108.7(3) . . ?
F14 C223 F15 106.6(3) . . ?
F14 C223 C219 115.1(2) . . ?
F14A C223 F13A 108.6(4) . . ?
F14A C223 F15A 103.5(4) . . ?
F14A C223 C219 116.5(3) . . ?
F15 C223 C219 111.97(19) . . ?
F15A C223 C219 111.8(2) . . ?
F16 C224 F18 104.9(2) . . ?
F16 C224 C221 113.0(2) . . ?
F16A C224 F17A 106.3(5) . . ?
F16A C224 F18A 107.5(5) . . ?
F16A C224 C221 113.2(5) . . ?
F17 C224 F16 107.4(2) . . ?
F17 C224 F18 105.4(2) . . ?
F17 C224 C221 113.7(2) . . ?
F17A C224 F18A 104.9(5) . . ?
F17A C224 C221 112.9(5) . . ?
F18 C224 C221 111.70(19) . . ?
F18A C224 C221 111.5(5) . . ?
C226 C225 C230 115.54(18) . . ?
C226 C225 B200 122.81(17) . . ?
C230 C225 B200 121.50(17) . . ?
C227 C226 C225 122.07(18) . . ?
C226 C227 C231 117.94(18) . . ?
C228 C227 C226 121.22(18) . . ?
C228 C227 C231 120.84(18) . . ?
C227 C228 C229 117.72(18) . . ?
C228 C229 C232 120.20(19) . . ?
C230 C229 C228 120.94(19) . . ?
C230 C229 C232 118.83(19) . . ?
C229 C230 C225 122.42(19) . . ?
F19 C231 C227 111.31(19) . . ?
F20 C231 F19 105.5(2) . . ?
F20 C231 F21 107.9(2) . . ?
F20 C231 C227 112.79(19) . . ?
F21 C231 F19 105.84(19) . . ?
F21 C231 C227 113.01(19) . . ?
F22 C232 F23 107.8(2) . . ?
F22 C232 F24 106.6(2) . . ?
F22 C232 C229 113.1(2) . . ?
F23 C232 F24 104.9(2) . . ?
F23 C232 C229 112.09(19) . . ?
F24 C232 C229 111.8(2) . . ?
C201 B200 C225 113.30(16) . . ?
C209 B200 C201 103.54(15) . . ?
C209 B200 C225 111.57(15) . . ?
C217 B200 C201 110.92(15) . . ?
C217 B200 C209 113.85(15) . . ?
C217 B200 C225 103.96(15) . . ?

loop_
_geom_bond_atom_site_label_1
_geom_bond_atom_site_label_2
_geom_bond_distance
_geom_bond_site_symmetry_2
_geom_bond_publ_flag
Rh1 N20 2.0405(17) . ?
Rh1 C5 2.707(2) . ?
Rh1 C6 2.748(2) . ?
Rh1 C7 2.017(2) . ?
Rh1 C18 2.031(2) . ?
Rh1 C27 2.021(2) . ?
Rh1 C32 2.040(2) . ?
N20 C21 1.335(3) . ?
N20 C25 1.332(3) . ?
N26 C21 1.408(3) . ?
N26 C27 1.387(3) . ?
N26 C30 1.392(3) . ?
N28 C27 1.332(3) . ?
N28 C29 1.394(3) . ?
N28 C36 1.463(3) . ?
N31 C25 1.403(3) . ?
N31 C32 1.390(3) . ?
N31 C35 1.388(3) . ?
N33 C32 1.337(3) . ?
N33 C34 1.397(3) . ?
N33 C37 1.462(3) . ?
C1 C2 1.374(4) . ?
C1 C6 1.398(4) . ?
C2 C3 1.393(4) . ?
C3 C4 1.372(4) . ?
C4 C5 1.396(4) . ?
C5 C6 1.386(4) . ?
C7 C8 1.390(3) . ?
C7 C12 1.406(3) . ?
C8 C9 1.395(3) . ?
C9 C10 1.383(4) . ?
C10 C11 1.384(4) . ?
C11 C12 1.393(3) . ?
C12 C13 1.469(3) . ?
C13 C14 1.395(3) . ?
C13 C18 1.411(3) . ?
C14 C15 1.382(4) . ?
C15 C16 1.380(4) . ?
C16 C17 1.392(3) . ?
C17 C18 1.399(3) . ?
C21 C22 1.376(3) . ?
C22 C23 1.390(4) . ?
C23 C24 1.386(4) . ?
C24 C25 1.381(3) . ?
C29 C30 1.334(4) . ?
C34 C35 1.331(4) . ?
F1 C207 1.311(3) . ?
F1A C207 1.306(5) . ?
F2 C207 1.344(3) . ?
F2A C207 1.353(5) . ?
F3 C207 1.289(3) . ?
F3A C207 1.277(5) . ?
F4 C208 1.308(4) . ?
F4A C208 1.348(5) . ?
F5 C208 1.373(4) . ?
F5A C208 1.364(5) . ?
F6 C208 1.305(4) . ?
F6A C208 1.283(5) . ?
F7 C215 1.340(3) . ?
F8 C215 1.332(3) . ?
F9 C215 1.338(2) . ?
F10 C216 1.330(3) . ?
F11 C216 1.305(3) . ?
F12 C216 1.331(3) . ?
F13 C223 1.316(4) . ?
F13A C223 1.305(4) . ?
F14 C223 1.271(3) . ?
F14A C223 1.270(4) . ?
F15 C223 1.323(3) . ?
F15A C223 1.329(4) . ?
F16 C224 1.327(3) . ?
F16A C224 1.313(5) . ?
F17 C224 1.327(3) . ?
F17A C224 1.330(6) . ?
F18 C224 1.339(3) . ?
F18A C224 1.331(5) . ?
F19 C231 1.338(3) . ?
F20 C231 1.326(3) . ?
F21 C231 1.332(3) . ?
F22 C232 1.329(3) . ?
F23 C232 1.338(3) . ?
F24 C232 1.347(3) . ?
C201 C202 1.401(3) . ?
C201 C206 1.396(3) . ?
C201 B200 1.642(3) . ?
C202 C203 1.389(3) . ?
C203 C204 1.389(3) . ?
C203 C207 1.496(3) . ?
C204 C205 1.381(3) . ?
C205 C206 1.394(3) . ?
C205 C208 1.498(3) . ?
C209 C210 1.402(3) . ?
C209 C214 1.399(3) . ?
C209 B200 1.639(3) . ?
C210 C211 1.389(3) . ?
C211 C212 1.395(3) . ?
C211 C215 1.493(3) . ?
C212 C213 1.382(3) . ?
C213 C214 1.392(3) . ?
C213 C216 1.503(3) . ?
C217 C218 1.403(3) . ?
C217 C222 1.398(3) . ?
C217 B200 1.638(3) . ?
C218 C219 1.387(3) . ?
C219 C220 1.391(3) . ?
C219 C223 1.500(3) . ?
C220 C221 1.386(3) . ?
C221 C222 1.396(3) . ?
C221 C224 1.498(3) . ?
C225 C226 1.401(3) . ?
C225 C230 1.403(3) . ?
C225 B200 1.642(3) . ?
C226 C227 1.392(3) . ?
C227 C228 1.386(3) . ?
C227 C231 1.498(3) . ?
C228 C229 1.389(3) . ?
C229 C230 1.388(3) . ?
C229 C232 1.503(3) . ?

loop_
_exptl_oxdiff_crystal_face_indexfrac_h
_exptl_oxdiff_crystal_face_indexfrac_k
_exptl_oxdiff_crystal_face_indexfrac_l
_exptl_oxdiff_crystal_face_x
_exptl_oxdiff_crystal_face_y
_exptl_oxdiff_crystal_face_z
-0.7987 -5.6910 11.7084 0.5742 0.0426 0.8176
-7.6179 -0.3541 -0.2283 0.8086 0.0443 -0.5867
2.0540 5.6836 -11.5342 -0.7017 -0.0495 -0.7107
7.5904 0.1981 0.5485 -0.7923 -0.0431 0.6086
3.8338 -7.3349 2.9274 -0.0356 0.6891 0.7238
1.6395 0.6454 11.2564 0.0472 -0.6542 0.7549
-3.8036 7.3635 -2.6760 0.0367 -0.7053 -0.7079
-3.8533 5.1300 -8.8736 -0.0012 -0.1301 -0.9915
-1.1995 -1.5031 -10.9623 -0.0515 0.7373 -0.6736
